data_7041253
loop_
_publ_author_name
'Suzuki, Ayumi'
'Arai, Takahiro'
'Ikenaga, Kota'
'Mutoh, Yuichiro'
'Tsuchida, Noriko'
'Saito, Shinichi'
'Ishii, Youichi'

_publ_section_title
;
 A ruthenium tellurocarbonyl (CTe) complex with a cyclopentadienyl ligand:
 systematic studies of a series of chalcogenocarbonyl complexes
 [CpRuCl(CE)(H2IMes)] (E = O, S, Se, Te).
;
_journal_issue 1
_journal_name_full 'Dalton transactions (Cambridge, England : 2003)'
_journal_page_first 44
_journal_page_last 48
_journal_paper_doi 10.1039/c6dt04440a
_journal_volume 46
_journal_year 2016
_chemical_formula_sum 'C27 H31 Cl N2 Ru Te'
_chemical_formula_weight 647.66
_space_group_crystal_system monoclinic
_space_group_IT_number 14
_space_group_name_Hall '-P 2yn'
_space_group_name_H-M_alt 'P 1 21/n 1'
_symmetry_space_group_name_Hall '-P 2yn'
_symmetry_space_group_name_H-M 'P 1 21/n 1'
_atom_sites_solution_hydrogens geom
_audit_creation_method SHELXL-2014/7
_audit_update_record
;
2016-08-24 deposited with the CCDC.
2016-11-24 downloaded from the CCDC.
;
_cell_angle_alpha 90
_cell_angle_beta 109.4860(10)
_cell_angle_gamma 90
_cell_formula_units_Z 4
_cell_length_a 13.7432(14)
_cell_length_b 14.4994(15)
_cell_length_c 13.7674(14)
_cell_measurement_reflns_used 9432
_cell_measurement_temperature 100(2)
_cell_measurement_theta_max 28.45
_cell_measurement_theta_min 2.29
_cell_volume 2586.3(5)
_computing_cell_refinement 'Bruker SAINT'
_computing_data_collection 'Bruker APEX2'
_computing_data_reduction 'Bruker SAINT'
_computing_molecular_graphics 'Yadokari-XG 2009 (Wakita Nemoto et al., 2009)'
_computing_publication_material 'Yadokari-XG 2009 (Wakita,Nemoto et al., 2009)'
_computing_structure_refinement 'SHELXL-2014/7 (Sheldrick, 2014)'
_computing_structure_solution 'SHELXT (Sheldrick, 2015)'
_diffrn_ambient_temperature 100(2)
_diffrn_measured_fraction_theta_full 1.000
_diffrn_measured_fraction_theta_max 0.997
_diffrn_measurement_device_type 'Bruker APEX-II CCD'
_diffrn_measurement_method '\f and \w scans'
_diffrn_radiation_type MoK\a
_diffrn_radiation_wavelength 0.71073
_diffrn_reflns_av_R_equivalents 0.0179
_diffrn_reflns_av_unetI/netI 0.0134
_diffrn_reflns_Laue_measured_fraction_full 1.000
_diffrn_reflns_Laue_measured_fraction_max 0.997
_diffrn_reflns_limit_h_max 17
_diffrn_reflns_limit_h_min -17
_diffrn_reflns_limit_k_max 18
_diffrn_reflns_limit_k_min -18
_diffrn_reflns_limit_l_max 17
_diffrn_reflns_limit_l_min -17
_diffrn_reflns_number 28121
_diffrn_reflns_point_group_measured_fraction_full 1.000
_diffrn_reflns_point_group_measured_fraction_max 0.997
_diffrn_reflns_theta_full 25.242
_diffrn_reflns_theta_max 27.499
_diffrn_reflns_theta_min 2.106
_exptl_absorpt_coefficient_mu 1.832
_exptl_absorpt_correction_T_max 0.852
_exptl_absorpt_correction_T_min 0.777
_exptl_absorpt_correction_type multi-scan
_exptl_absorpt_process_details 'SADABS 2008/1'
_exptl_crystal_colour red
_exptl_crystal_density_diffrn 1.663
_exptl_crystal_description prism
_exptl_crystal_F_000 1280
_exptl_crystal_recrystallization_method 'Re-crystallisation from solvent: dichloromethane/hexane'
_exptl_crystal_size_max 0.15
_exptl_crystal_size_mid 0.11
_exptl_crystal_size_min 0.09
_refine_diff_density_max 0.542
_refine_diff_density_min -0.360
_refine_diff_density_rms 0.061
_refine_ls_extinction_method none
_refine_ls_goodness_of_fit_ref 1.044
_refine_ls_hydrogen_treatment constr
_refine_ls_matrix_type full
_refine_ls_number_parameters 295
_refine_ls_number_reflns 5910
_refine_ls_number_restraints 0
_refine_ls_restrained_S_all 1.044
_refine_ls_R_factor_all 0.0181
_refine_ls_R_factor_gt 0.0166
_refine_ls_shift/su_max 0.003
_refine_ls_shift/su_mean 0.000
_refine_ls_structure_factor_coef Fsqd
_refine_ls_weighting_details 'w=1/[\s^2^(Fo^2^)+(0.0187P)^2^+2.1333P] where P=(Fo^2^+2Fc^2^)/3'
_refine_ls_weighting_scheme calc
_refine_ls_wR_factor_gt 0.0414
_refine_ls_wR_factor_ref 0.0423
_reflns_Friedel_coverage 0.000
_reflns_number_gt 5567
_reflns_number_total 5910
_reflns_threshold_expression 'I > 2\s(I)'
_cod_data_source_file c6dt04440a2.cif
_cod_data_source_block CpCTe_AS-2-6_DCMHex
_cod_depositor_comments 'Adding full bibliography for 7041253.cif.'
_cod_database_code 7041253
_shelx_shelxl_version_number 2014/7
_shelx_space_group_comment
;
The symmetry employed for this shelxl refinement is uniquely defined
by the following loop, which should always be used as a source of
symmetry information in preference to the above space-group names.
They are only intended as comments.
;
_shelx_estimated_absorpt_t_min 0.771
_shelx_estimated_absorpt_t_max 0.852

loop_
_space_group_symop_operation_xyz
'x, y, z'
'-x+1/2, y+1/2, -z+1/2'
'-x, -y, -z'
'x-1/2, -y-1/2, z-1/2'

loop_
_atom_site_label
_atom_site_type_symbol
_atom_site_fract_x
_atom_site_fract_y
_atom_site_fract_z
_atom_site_U_iso_or_equiv
_atom_site_adp_type
_atom_site_occupancy
_atom_site_site_symmetry_order
_atom_site_calc_flag
_atom_site_refinement_flags_posn
_atom_site_refinement_flags_adp
Ru1 Ru 0.60590(2) 0.65768(2) 0.34295(2) 0.01350(4) Uani 1 1 d . .
Cl1 Cl 0.56502(3) 0.81638(3) 0.30148(3) 0.02172(8) Uani 1 1 d . .
Te1 Te 0.61375(2) 0.55868(2) 0.09932(2) 0.01813(4) Uani 1 1 d . .
C1 C 0.62903(12) 0.62034(11) 0.23005(12) 0.0160(3) Uani 1 1 d . .
N1 N 0.79297(11) 0.72958(11) 0.51707(10) 0.0203(3) Uani 1 1 d . .
C4 C 0.92277(13) 0.76215(13) 0.44855(13) 0.0220(4) Uani 1 1 d . .
H4 H 0.9355 0.8239 0.4244 0.026 Uiso 1 1 calc R U
H4A H 0.9841 0.7228 0.4580 0.026 Uiso 1 1 calc R U
N2 N 0.82898(10) 0.71961(10) 0.37552(10) 0.0167(3) Uani 1 1 d . .
C2 C 0.75509(12) 0.70240(11) 0.41768(12) 0.0146(3) Uani 1 1 d . .
C5 C 0.74843(12) 0.71869(12) 0.59667(12) 0.0168(3) Uani 1 1 d . .
C6 C 0.76361(12) 0.63593(12) 0.65184(12) 0.0187(3) Uani 1 1 d . .
C14 C 0.83826(12) 0.69088(11) 0.27914(12) 0.0156(3) Uani 1 1 d . .
C3 C 0.89758(16) 0.7690(2) 0.54699(15) 0.0450(7) Uani 1 1 d . .
H3 H 0.9468 0.7328 0.6030 0.054 Uiso 1 1 calc R U
H3A H 0.8982 0.8339 0.5695 0.054 Uiso 1 1 calc R U
C15 C 0.81771(12) 0.75388(11) 0.19752(12) 0.0169(3) Uani 1 1 d . .
C16 C 0.84191(13) 0.72784(12) 0.11096(12) 0.0190(3) Uani 1 1 d . .
H16 H 0.8288 0.7699 0.0551 0.023 Uiso 1 1 calc R U
C11 C 0.82850(15) 0.55891(13) 0.63228(16) 0.0287(4) Uani 1 1 d . .
H11 H 0.9017 0.5722 0.6681 0.043 Uiso 1 1 calc R U
H11A H 0.8160 0.5538 0.5581 0.043 Uiso 1 1 calc R U
H11B H 0.8100 0.5007 0.6579 0.043 Uiso 1 1 calc R U
C12 C 0.61431(17) 0.6861(2) 0.83486(17) 0.0549(8) Uani 1 1 d . .
H12 H 0.6177 0.6211 0.8551 0.082 Uiso 1 1 calc R U
H12A H 0.5420 0.7057 0.8074 0.082 Uiso 1 1 calc R U
H12B H 0.6509 0.7238 0.8951 0.082 Uiso 1 1 calc R U
C13 C 0.68837(18) 0.88502(14) 0.56816(17) 0.0397(5) Uani 1 1 d . .
H13 H 0.6564 0.9300 0.6013 0.059 Uiso 1 1 calc R U
H13A H 0.6452 0.8775 0.4959 0.059 Uiso 1 1 calc R U
H13B H 0.7569 0.9069 0.5717 0.059 Uiso 1 1 calc R U
C17 C 0.88466(13) 0.64227(12) 0.10351(13) 0.0199(3) Uani 1 1 d . .
C18 C 0.90388(13) 0.58107(12) 0.18578(13) 0.0196(3) Uani 1 1 d . .
H18 H 0.9323 0.5222 0.1813 0.024 Uiso 1 1 calc R U
C7 C 0.71891(13) 0.62687(15) 0.72841(13) 0.0264(4) Uani 1 1 d . .
H7 H 0.7261 0.5702 0.7648 0.032 Uiso 1 1 calc R U
C19 C 0.88219(12) 0.60457(11) 0.27466(12) 0.0176(3) Uani 1 1 d . .
C20 C 0.76875(16) 0.84578(12) 0.20055(15) 0.0260(4) Uani 1 1 d . .
H20 H 0.7675 0.8820 0.1400 0.039 Uiso 1 1 calc R U
H20A H 0.8088 0.8788 0.2633 0.039 Uiso 1 1 calc R U
H20B H 0.6980 0.8366 0.2003 0.039 Uiso 1 1 calc R U
C8 C 0.66428(14) 0.69816(17) 0.75299(14) 0.0327(5) Uani 1 1 d . .
C9 C 0.65620(14) 0.78132(16) 0.70100(14) 0.0326(5) Uani 1 1 d . .
H9 H 0.6209 0.8312 0.7192 0.039 Uiso 1 1 calc R U
C10 C 0.69843(14) 0.79378(13) 0.62285(13) 0.0244(4) Uani 1 1 d . .
C21 C 0.90996(16) 0.61764(14) 0.00822(14) 0.0294(4) Uani 1 1 d . .
H21 H 0.8467 0.6185 -0.0518 0.044 Uiso 1 1 calc R U
H21A H 0.9405 0.5559 0.0162 0.044 Uiso 1 1 calc R U
H21B H 0.9591 0.6626 -0.0017 0.044 Uiso 1 1 calc R U
C22 C 0.90355(15) 0.53756(13) 0.36300(14) 0.0248(4) Uani 1 1 d . .
H22 H 0.9260 0.4785 0.3431 0.037 Uiso 1 1 calc R U
H22A H 0.8406 0.5283 0.3802 0.037 Uiso 1 1 calc R U
H22B H 0.9580 0.5623 0.4231 0.037 Uiso 1 1 calc R U
C23 C 0.52972(14) 0.62813(14) 0.46993(14) 0.0247(4) Uani 1 1 d . .
H23 H 0.5450 0.6604 0.5333 0.030 Uiso 1 1 calc R U
C24 C 0.45007(14) 0.64918(14) 0.37678(15) 0.0261(4) Uani 1 1 d . .
H24 H 0.4036 0.6997 0.3664 0.031 Uiso 1 1 calc R U
C25 C 0.45063(13) 0.58302(13) 0.30148(14) 0.0241(4) Uani 1 1 d . .
H25 H 0.4046 0.5809 0.2325 0.029 Uiso 1 1 calc R U
C26 C 0.53242(14) 0.52038(13) 0.34749(14) 0.0236(4) Uani 1 1 d . .
H26 H 0.5503 0.4683 0.3151 0.028 Uiso 1 1 calc R U
C27 C 0.58279(14) 0.54951(13) 0.45081(14) 0.0239(4) Uani 1 1 d . .
H27 H 0.6417 0.5213 0.4988 0.029 Uiso 1 1 calc R U

loop_
_atom_site_aniso_label
_atom_site_aniso_U_11
_atom_site_aniso_U_22
_atom_site_aniso_U_33
_atom_site_aniso_U_23
_atom_site_aniso_U_13
_atom_site_aniso_U_12
Ru1 0.01223(6) 0.01559(6) 0.01154(6) 0.00024(4) 0.00242(5) -0.00276(4)
Cl1 0.01991(19) 0.01875(19) 0.0229(2) 0.00256(15) 0.00240(15) 0.00163(15)
Te1 0.01899(6) 0.01920(6) 0.01284(6) -0.00286(4) 0.00081(4) 0.00006(4)
C1 0.0144(7) 0.0169(7) 0.0144(7) 0.0009(6) 0.0019(6) -0.0026(6)
N1 0.0165(7) 0.0322(8) 0.0120(6) -0.0026(6) 0.0043(5) -0.0101(6)
C4 0.0183(8) 0.0317(9) 0.0155(8) -0.0061(7) 0.0051(6) -0.0117(7)
N2 0.0148(6) 0.0220(7) 0.0126(6) -0.0032(5) 0.0037(5) -0.0070(5)
C2 0.0157(7) 0.0145(7) 0.0132(7) 0.0010(6) 0.0043(6) -0.0010(6)
C5 0.0130(7) 0.0260(8) 0.0107(7) -0.0019(6) 0.0029(6) -0.0042(6)
C6 0.0126(7) 0.0267(9) 0.0148(7) -0.0003(6) 0.0018(6) -0.0011(6)
C14 0.0140(7) 0.0198(8) 0.0128(7) -0.0026(6) 0.0040(6) -0.0051(6)
C3 0.0288(10) 0.0901(19) 0.0177(9) -0.0152(10) 0.0100(8) -0.0369(12)
C15 0.0167(7) 0.0176(8) 0.0167(7) -0.0019(6) 0.0058(6) -0.0036(6)
C16 0.0204(8) 0.0221(8) 0.0145(7) 0.0011(6) 0.0060(6) -0.0036(6)
C11 0.0219(9) 0.0289(10) 0.0302(10) -0.0026(8) 0.0020(7) 0.0043(7)
C12 0.0285(11) 0.119(3) 0.0221(10) -0.0046(13) 0.0154(9) -0.0037(13)
C13 0.0468(13) 0.0260(10) 0.0315(11) -0.0027(8) -0.0066(9) 0.0037(9)
C17 0.0173(8) 0.0263(9) 0.0166(8) -0.0041(6) 0.0062(6) -0.0032(6)
C18 0.0170(8) 0.0191(8) 0.0217(8) -0.0030(6) 0.0053(6) 0.0002(6)
C7 0.0179(8) 0.0431(11) 0.0156(8) 0.0071(7) 0.0023(6) -0.0064(8)
C19 0.0134(7) 0.0195(8) 0.0177(8) 0.0006(6) 0.0022(6) -0.0027(6)
C20 0.0376(10) 0.0180(8) 0.0264(9) 0.0021(7) 0.0162(8) 0.0023(7)
C8 0.0160(8) 0.0681(15) 0.0144(8) -0.0042(9) 0.0057(7) -0.0016(9)
C9 0.0212(9) 0.0530(13) 0.0200(9) -0.0128(9) 0.0022(7) 0.0113(8)
C10 0.0222(8) 0.0280(9) 0.0168(8) -0.0051(7) -0.0018(7) 0.0021(7)
C21 0.0344(10) 0.0337(10) 0.0238(9) -0.0058(8) 0.0148(8) 0.0018(8)
C22 0.0283(9) 0.0221(9) 0.0232(9) 0.0050(7) 0.0075(7) 0.0012(7)
C23 0.0215(8) 0.0358(10) 0.0192(8) -0.0020(7) 0.0100(7) -0.0109(7)
C24 0.0169(8) 0.0308(10) 0.0322(10) 0.0024(8) 0.0102(7) -0.0045(7)
C25 0.0164(8) 0.0336(10) 0.0200(8) 0.0025(7) 0.0028(6) -0.0103(7)
C26 0.0244(9) 0.0218(9) 0.0255(9) 0.0002(7) 0.0093(7) -0.0103(7)
C27 0.0184(8) 0.0289(9) 0.0221(9) 0.0082(7) 0.0038(7) -0.0072(7)

loop_
_atom_type_symbol
_atom_type_description
_atom_type_scat_dispersion_real
_atom_type_scat_dispersion_imag
_atom_type_scat_source
C C 0.0033 0.0016 'International Tables Vol C Tables 4.2.6.8 and 6.1.1.4'
H H 0.0000 0.0000 'International Tables Vol C Tables 4.2.6.8 and 6.1.1.4'
N N 0.0061 0.0033 'International Tables Vol C Tables 4.2.6.8 and 6.1.1.4'
Cl Cl 0.1484 0.1585 'International Tables Vol C Tables 4.2.6.8 and 6.1.1.4'
Ru Ru -1.2594 0.8363 'International Tables Vol C Tables 4.2.6.8 and 6.1.1.4'
Te Te -0.5308 1.6751 'International Tables Vol C Tables 4.2.6.8 and 6.1.1.4'

loop_
_geom_angle_atom_site_label_1
_geom_angle_atom_site_label_2
_geom_angle_atom_site_label_3
_geom_angle
C1 Ru1 C2 95.39(7)
C1 Ru1 C26 88.13(7)
C2 Ru1 C26 130.20(6)
C1 Ru1 C27 118.11(7)
C2 Ru1 C27 102.98(6)
C26 Ru1 C27 36.89(6)
C1 Ru1 C25 93.54(7)
C2 Ru1 C25 163.67(6)
C26 Ru1 C25 36.49(7)
C27 Ru1 C25 60.70(6)
C1 Ru1 C24 127.01(7)
C2 Ru1 C24 137.59(6)
C26 Ru1 C24 59.84(7)
C27 Ru1 C24 59.55(7)
C25 Ru1 C24 35.54(7)
C1 Ru1 C23 148.10(7)
C2 Ru1 C23 107.46(6)
C26 Ru1 C23 60.16(7)
C27 Ru1 C23 35.89(7)
C25 Ru1 C23 59.42(6)
C24 Ru1 C23 35.02(6)
C1 Ru1 Cl1 100.44(5)
C2 Ru1 Cl1 86.11(4)
C26 Ru1 Cl1 142.04(5)
C27 Ru1 Cl1 138.86(5)
C25 Ru1 Cl1 105.68(5)
C24 Ru1 Cl1 86.59(5)
C23 Ru1 Cl1 102.99(5)
Ru1 C1 Te1 161.92(9)
C2 N1 C5 128.68(13)
C2 N1 C3 114.03(14)
C5 N1 C3 117.11(13)
N2 C4 C3 103.23(13)
N2 C4 H4 111.1
C3 C4 H4 111.1
N2 C4 H4A 111.1
C3 C4 H4A 111.1
H4 C4 H4A 109.1
C2 N2 C14 130.90(13)
C2 N2 C4 113.24(13)
C14 N2 C4 115.02(12)
N2 C2 N1 106.90(13)
N2 C2 Ru1 127.38(11)
N1 C2 Ru1 125.37(11)
C10 C5 C6 121.71(15)
C10 C5 N1 118.96(16)
C6 C5 N1 119.10(15)
C7 C6 C5 117.96(16)
C7 C6 C11 120.12(17)
C5 C6 C11 121.90(16)
C19 C14 C15 121.45(15)
C19 C14 N2 118.20(14)
C15 C14 N2 119.69(15)
N1 C3 C4 102.60(14)
N1 C3 H3 111.2
C4 C3 H3 111.2
N1 C3 H3A 111.2
C4 C3 H3A 111.2
H3 C3 H3A 109.2
C16 C15 C14 117.88(15)
C16 C15 C20 120.16(15)
C14 C15 C20 121.94(15)
C17 C16 C15 122.17(15)
C17 C16 H16 118.9
C15 C16 H16 118.9
C6 C11 H11 109.5
C6 C11 H11A 109.5
H11 C11 H11A 109.5
C6 C11 H11B 109.5
H11 C11 H11B 109.5
H11A C11 H11B 109.5
C8 C12 H12 109.5
C8 C12 H12A 109.5
H12 C12 H12A 109.5
C8 C12 H12B 109.5
H12 C12 H12B 109.5
H12A C12 H12B 109.5
C10 C13 H13 109.5
C10 C13 H13A 109.5
H13 C13 H13A 109.5
C10 C13 H13B 109.5
H13 C13 H13B 109.5
H13A C13 H13B 109.5
C16 C17 C18 118.58(15)
C16 C17 C21 120.06(16)
C18 C17 C21 121.35(16)
C17 C18 C19 121.30(16)
C17 C18 H18 119.3
C19 C18 H18 119.3
C8 C7 C6 121.80(18)
C8 C7 H7 119.1
C6 C7 H7 119.1
C18 C19 C14 118.60(15)
C18 C19 C22 120.62(15)
C14 C19 C22 120.77(15)
C15 C20 H20 109.5
C15 C20 H20A 109.5
H20 C20 H20A 109.5
C15 C20 H20B 109.5
H20 C20 H20B 109.5
H20A C20 H20B 109.5
C7 C8 C9 118.64(17)
C7 C8 C12 120.9(2)
C9 C8 C12 120.4(2)
C8 C9 C10 121.90(18)
C8 C9 H9 119.0
C10 C9 H9 119.0
C9 C10 C5 117.72(18)
C9 C10 C13 120.49(18)
C5 C10 C13 121.78(18)
C17 C21 H21 109.5
C17 C21 H21A 109.5
H21 C21 H21A 109.5
C17 C21 H21B 109.5
H21 C21 H21B 109.5
H21A C21 H21B 109.5
C19 C22 H22 109.5
C19 C22 H22A 109.5
H22 C22 H22A 109.5
C19 C22 H22B 109.5
H22 C22 H22B 109.5
H22A C22 H22B 109.5
C24 C23 C27 107.12(16)
C24 C23 Ru1 71.89(10)
C27 C23 Ru1 68.10(9)
C24 C23 H23 126.4
C27 C23 H23 126.4
Ru1 C23 H23 125.2
C23 C24 C25 109.06(17)
C23 C24 Ru1 73.09(10)
C25 C24 Ru1 70.18(10)
C23 C24 H24 125.5
C25 C24 H24 125.5
Ru1 C24 H24 122.9
C24 C25 C26 107.70(16)
C24 C25 Ru1 74.27(10)
C26 C25 Ru1 69.98(9)
C24 C25 H25 126.2
C26 C25 H25 126.2
Ru1 C25 H25 121.3
C25 C26 C27 107.76(16)
C25 C26 Ru1 73.53(10)
C27 C26 Ru1 72.00(10)
C25 C26 H26 126.1
C27 C26 H26 126.1
Ru1 C26 H26 120.2
C26 C27 C23 108.29(16)
C26 C27 Ru1 71.11(10)
C23 C27 Ru1 76.01(10)
C26 C27 H27 125.9
C23 C27 H27 125.9
Ru1 C27 H27 118.9

loop_
_geom_bond_atom_site_label_1
_geom_bond_atom_site_label_2
_geom_bond_distance
Ru1 C1 1.7719(16)
Ru1 C2 2.0678(16)
Ru1 C26 2.2426(17)
Ru1 C27 2.2541(17)
Ru1 C25 2.2888(17)
Ru1 C24 2.3418(18)
Ru1 C23 2.3574(17)
Ru1 Cl1 2.3920(5)
Te1 C1 1.9572(16)
N1 C2 1.350(2)
N1 C5 1.431(2)
N1 C3 1.472(2)
C4 N2 1.479(2)
C4 C3 1.510(2)
C4 H4 0.9900
C4 H4A 0.9900
N2 C2 1.350(2)
N2 C14 1.436(2)
C5 C10 1.397(2)
C5 C6 1.398(2)
C6 C7 1.392(2)
C6 C11 1.508(2)
C14 C19 1.400(2)
C14 C15 1.402(2)
C3 H3 0.9900
C3 H3A 0.9900
C15 C16 1.392(2)
C15 C20 1.500(2)
C16 C17 1.391(2)
C16 H16 0.9500
C11 H11 0.9800
C11 H11A 0.9800
C11 H11B 0.9800
C12 C8 1.513(3)
C12 H12 0.9800
C12 H12A 0.9800
C12 H12B 0.9800
C13 C10 1.506(3)
C13 H13 0.9800
C13 H13A 0.9800
C13 H13B 0.9800
C17 C18 1.393(2)
C17 C21 1.508(2)
C18 C19 1.395(2)
C18 H18 0.9500
C7 C8 1.384(3)
C7 H7 0.9500
C19 C22 1.507(2)
C20 H20 0.9800
C20 H20A 0.9800
C20 H20B 0.9800
C8 C9 1.388(3)
C9 C10 1.394(3)
C9 H9 0.9500
C21 H21 0.9800
C21 H21A 0.9800
C21 H21B 0.9800
C22 H22 0.9800
C22 H22A 0.9800
C22 H22B 0.9800
C23 C24 1.414(3)
C23 C27 1.424(3)
C23 H23 0.9500
C24 C25 1.414(3)
C24 H24 0.9500
C25 C26 1.419(3)
C25 H25 0.9500
C26 C27 1.423(3)
C26 H26 0.9500
C27 H27 0.9500

loop_
_geom_torsion_atom_site_label_1
_geom_torsion_atom_site_label_2
_geom_torsion_atom_site_label_3
_geom_torsion_atom_site_label_4
_geom_torsion
C2 Ru1 C1 Te1 163.2(3)
C26 Ru1 C1 Te1 33.0(3)
C27 Ru1 C1 Te1 55.4(3)
C25 Ru1 C1 Te1 -3.1(3)
C24 Ru1 C1 Te1 -16.1(3)
C23 Ru1 C1 Te1 27.0(4)
Cl1 Ru1 C1 Te1 -109.7(3)
C3 C4 N2 C2 0.5(2)
C3 C4 N2 C14 -170.16(17)
C14 N2 C2 N1 167.97(16)
C4 N2 C2 N1 -0.84(19)
C14 N2 C2 Ru1 -18.6(3)
C4 N2 C2 Ru1 172.55(12)
C5 N1 C2 N2 -174.05(16)
C3 N1 C2 N2 0.8(2)
C5 N1 C2 Ru1 12.4(3)
C3 N1 C2 Ru1 -172.73(16)
C2 N1 C5 C10 -100.9(2)
C3 N1 C5 C10 84.3(2)
C2 N1 C5 C6 84.4(2)
C3 N1 C5 C6 -90.4(2)
C10 C5 C6 C7 5.9(2)
N1 C5 C6 C7 -179.60(14)
C10 C5 C6 C11 -172.48(16)
N1 C5 C6 C11 2.0(2)
C2 N2 C14 C19 -85.0(2)
C4 N2 C14 C19 83.68(18)
C2 N2 C14 C15 104.2(2)
C4 N2 C14 C15 -87.13(19)
C2 N1 C3 C4 -0.5(3)
C5 N1 C3 C4 175.02(16)
N2 C4 C3 N1 0.0(2)
C19 C14 C15 C16 0.3(2)
N2 C14 C15 C16 170.81(14)
C19 C14 C15 C20 178.76(15)
N2 C14 C15 C20 -10.7(2)
C14 C15 C16 C17 0.3(2)
C20 C15 C16 C17 -178.14(16)
C15 C16 C17 C18 -0.1(2)
C15 C16 C17 C21 -179.69(16)
C16 C17 C18 C19 -0.7(2)
C21 C17 C18 C19 178.82(16)
C5 C6 C7 C8 -2.5(3)
C11 C6 C7 C8 175.90(17)
C17 C18 C19 C14 1.3(2)
C17 C18 C19 C22 -179.94(16)
C15 C14 C19 C18 -1.1(2)
N2 C14 C19 C18 -171.78(14)
C15 C14 C19 C22 -179.85(15)
N2 C14 C19 C22 9.5(2)
C6 C7 C8 C9 -1.4(3)
C6 C7 C8 C12 178.64(18)
C7 C8 C9 C10 2.2(3)
C12 C8 C9 C10 -177.89(18)
C8 C9 C10 C5 1.0(3)
C8 C9 C10 C13 -179.90(18)
C6 C5 C10 C9 -5.2(2)
N1 C5 C10 C9 -179.70(15)
C6 C5 C10 C13 175.78(16)
N1 C5 C10 C13 1.3(2)
C27 C23 C24 C25 2.1(2)
Ru1 C23 C24 C25 61.32(12)
C27 C23 C24 Ru1 -59.24(12)
C23 C24 C25 C26 -0.7(2)
Ru1 C24 C25 C26 62.41(12)
C23 C24 C25 Ru1 -63.16(13)
C24 C25 C26 C27 -0.89(19)
Ru1 C25 C26 C27 64.33(12)
C24 C25 C26 Ru1 -65.23(12)
C25 C26 C27 C23 2.18(19)
Ru1 C26 C27 C23 67.53(12)
C25 C26 C27 Ru1 -65.34(12)
C24 C23 C27 C26 -2.62(19)
Ru1 C23 C27 C26 -64.30(12)
C24 C23 C27 Ru1 61.67(12)
